data_2200702
loop_
_publ_author_name
'Bond, Andrew D.'
'Davies, John E.'
'Kirby, Anthony J.'

_publ_section_title
;
 2,6-Lutidine
;
_journal_issue 12
_journal_name_full 'Acta Crystallographica Section E'
_journal_page_first o1242
_journal_page_last o1244
_journal_paper_doi 10.1107/S1600536801019869
_journal_volume 57
_journal_year 2001
_chemical_formula_iupac 'C7 H9 N'
_chemical_formula_moiety 'C7 H9 N'
_chemical_formula_sum 'C7 H9 N'
_chemical_formula_weight 107.15
_chemical_melting_point 267
_chemical_name_common 2,6-Lutidine
_chemical_name_systematic 2,6-Dimethylpyridine
_space_group_IT_number 43
_symmetry_cell_setting orthorhombic
_symmetry_space_group_name_Hall 'F 2 -2d'
_symmetry_space_group_name_H-M 'F d d 2'
_cell_angle_alpha 90.00
_cell_angle_beta 90.00
_cell_angle_gamma 90.00
_cell_formula_units_Z 8
_cell_length_a 13.782(3)
_cell_length_b 14.805(3)
_cell_length_c 6.3170(10)
_cell_measurement_reflns_used 1553
_cell_measurement_temperature 120(2)
_cell_measurement_theta_max 27.48
_cell_measurement_theta_min 1.00
_cell_volume 1288.9(4)
_computing_cell_refinement 'HKL SCALEPACK (Otwinowski & Minor, 1997)'
_computing_data_collection 'COLLECT (Nonius, 1998)'
_computing_data_reduction
;
 HKL DENZO (Otwinowski & Minor, 1997) and SCALEPACK
;
_computing_publication_material SHELXL97
_computing_structure_refinement 'SHELXL97 (Sheldrick,1997)'
_computing_structure_solution 'SIR92 (Altomare et al., 1994)'
_diffrn_ambient_temperature 120(2)
_diffrn_measured_fraction_theta_full .970
_diffrn_measured_fraction_theta_max .970
_diffrn_measurement_device_type 'Nonius KappaCCD'
_diffrn_measurement_method 'Thin-slice \w and \f'
_diffrn_radiation_source 'fine-focus sealed tube'
_diffrn_radiation_type MoK\a
_diffrn_radiation_wavelength .71073
_diffrn_reflns_av_R_equivalents .0341
_diffrn_reflns_av_sigmaI/netI .0476
_diffrn_reflns_limit_h_max 13
_diffrn_reflns_limit_h_min -17
_diffrn_reflns_limit_k_max 15
_diffrn_reflns_limit_k_min -19
_diffrn_reflns_limit_l_max 8
_diffrn_reflns_limit_l_min -7
_diffrn_reflns_number 1429
_diffrn_reflns_theta_full 27.39
_diffrn_reflns_theta_max 27.39
_diffrn_reflns_theta_min 3.81
_diffrn_standards_number 0
_exptl_absorpt_coefficient_mu .066
_exptl_absorpt_correction_type none
_exptl_crystal_colour colourless
_exptl_crystal_density_diffrn 1.104
_exptl_crystal_density_method 'not measured'
_exptl_crystal_description cylinder
_exptl_crystal_F_000 464
_exptl_crystal_size_rad .15
_refine_diff_density_max .215
_refine_diff_density_min -.176
_refine_ls_extinction_method none
_refine_ls_goodness_of_fit_ref 1.105
_refine_ls_hydrogen_treatment constr
_refine_ls_matrix_type full
_refine_ls_number_parameters 46
_refine_ls_number_reflns 387
_refine_ls_number_restraints 1
_refine_ls_restrained_S_all 1.103
_refine_ls_R_factor_all .0618
_refine_ls_R_factor_gt .0567
_refine_ls_shift/su_max .007
_refine_ls_shift/su_mean .001
_refine_ls_structure_factor_coef Fsqd
_refine_ls_weighting_details 'calc w = 1/[\s^2^(Fo^2^)+(0.0788P)^2^+0.8716P] where P = (Fo^2^+2Fc^2^)/3'
_refine_ls_weighting_scheme calc
_refine_ls_wR_factor_ref .1397
_reflns_number_gt 351
_reflns_number_total 387
_reflns_threshold_expression I>2\s(I)
_cod_data_source_file na6108.cif
_cod_data_source_block I
_cod_depositor_comments
;
The following automatic conversions were performed:
'_geom_bond_publ_flag' value 'N' changed to 'n' according to
'/home/saulius/struct/CIF-dictionaries/cif_core.dic' dictionary named
'cif_core.dic' version 2.4.1 from 2010-06-29 (11 times).

Automatic conversion script
Id: cif_fix_enum 1527 2010-12-29 10:47:43Z saulius 

The following automatic conversions were performed:

'_geom_bond_publ_flag' value 'N' changed to 'n' according to
/home/saulius/struct/CIF-dictionaries/cif_core.dic dictionary named
'cif_core.dic' version 2.4.1 from 2010-06-29 (11
times).

'_geom_angle_publ_flag' value 'N' changed to 'n' according
to /home/saulius/struct/CIF-dictionaries/cif_core.dic dictionary
named 'cif_core.dic' version 2.4.1 from 2010-06-29 (16
times).

'_geom_torsion_publ_flag' value 'N' changed to 'n' according
to /home/saulius/struct/CIF-dictionaries/cif_core.dic dictionary
named 'cif_core.dic' version 2.4.1 from 2010-06-29 (5 times).

Automatic conversion script
Id: cif_fix_values 1715 2011-07-08 13:25:40Z adriana 
;
_cod_database_code 2200702
_cod_database_fobs_code 2200702

loop_
_symmetry_equiv_pos_as_xyz
'x, y, z'
'-x, -y, z'
'-x+1/4, y+1/4, z+1/4'
'x+1/4, -y+1/4, z+1/4'
'x, y+1/2, z+1/2'
'-x, -y+1/2, z+1/2'
'-x+1/4, y+3/4, z+3/4'
'x+1/4, -y+3/4, z+3/4'
'x+1/2, y, z+1/2'
'-x+1/2, -y, z+1/2'
'-x+3/4, y+1/4, z+3/4'
'x+3/4, -y+1/4, z+3/4'
'x+1/2, y+1/2, z'
'-x+1/2, -y+1/2, z'
'-x+3/4, y+3/4, z+1/4'
'x+3/4, -y+3/4, z+1/4'

loop_
_atom_site_label
_atom_site_fract_x
_atom_site_fract_y
_atom_site_fract_z
_atom_site_U_iso_or_equiv
_atom_site_adp_type
_atom_site_calc_flag
_atom_site_refinement_flags
_atom_site_occupancy
_atom_site_disorder_assembly
_atom_site_disorder_group
_atom_site_type_symbol
N1 .0000 .5000 .0817(4) .0299(8) Uani d S 1 . . N
C2 .0155(2) .57658(18) .1892(3) .0325(8) Uani d . 1 . . C
C3 .0153(2) .5788(2) .4104(4) .0359(8) Uani d . 1 . . C
H3 .030(3) .637(2) .483(6) .050(11) Uiso d . 1 . . H
C4 .0000 .5000 .5226(7) .0385(11) Uani d S 1 . . C
H4 .0000 .5000 .665(8) .026(11) Uiso d S 1 . . H
C7 .0315(2) .66065(19) .0612(6) .0459(8) Uani d . 1 . . C
H7A .0658 .6453 -.0698 .078(7) Uiso calc R 1 . . H
H7B .0704 .7036 .1432 .078(7) Uiso calc R 1 . . H
H7C -.0313 .6880 .0265 .078(7) Uiso calc R 1 . . H

loop_
_atom_site_aniso_label
_atom_site_aniso_U_11
_atom_site_aniso_U_22
_atom_site_aniso_U_33
_atom_site_aniso_U_12
_atom_site_aniso_U_13
_atom_site_aniso_U_23
N1 .0301(14) .0398(18) .0198(19) -.0056(13) .000 .000
C2 .0310(17) .038(2) .0286(19) -.0029(11) -.0009(11) .0026(11)
C3 .0373(19) .042(2) .0280(15) .0042(11) -.0016(12) -.0053(12)
C4 .039(2) .053(3) .024(2) .0097(17) .000 .000
C7 .0536(16) .0422(16) .0420(18) -.0118(12) -.0056(17) .0076(16)

loop_
_atom_type_symbol
_atom_type_description
_atom_type_scat_dispersion_real
_atom_type_scat_dispersion_imag
_atom_type_scat_source
C C .0033 .0016 'International Tables Vol C Tables 4.2.6.8 and 6.1.1.4'
H H .0000 .0000 'International Tables Vol C Tables 4.2.6.8 and 6.1.1.4'
N N .0061 .0033 'International Tables Vol C Tables 4.2.6.8 and 6.1.1.4'

loop_
_geom_angle_atom_site_label_1
_geom_angle_atom_site_label_2
_geom_angle_atom_site_label_3
_geom_angle_site_symmetry_1
_geom_angle_site_symmetry_3
_geom_angle
_geom_angle_publ_flag
C2 N1 C2 . 2_565 119.0(3) n
N1 C2 C3 . . 121.8(3) n
N1 C2 C7 . . 116.90(19) n
C3 C2 C7 . . 121.3(3) n
C4 C3 C2 . . 119.6(3) n
C4 C3 H3 . . 122(2) n
C2 C3 H3 . . 118(2) n
C3 C4 C3 2_565 . 118.2(4) n
C3 C4 H4 2_565 . 120.9(2) n
C3 C4 H4 . . 120.9(2) n
C2 C7 H7A . . 109.5 n
C2 C7 H7B . . 109.5 n
H7A C7 H7B . . 109.5 n
C2 C7 H7C . . 109.5 n
H7A C7 H7C . . 109.5 n
H7B C7 H7C . . 109.5 n

loop_
_geom_bond_atom_site_label_1
_geom_bond_atom_site_label_2
_geom_bond_site_symmetry_2
_geom_bond_distance
_geom_bond_publ_flag
N1 C2 . 1.339(3) n
N1 C2 2_565 1.339(3) n
C2 C3 . 1.397(3) n
C2 C7 . 1.500(4) n
C3 C4 . 1.381(4) n
C3 H3 . 1.00(4) n
C4 C3 2_565 1.381(4) n
C4 H4 . .90(5) n
C7 H7A . .9800 n
C7 H7B . .9800 n
C7 H7C . .9800 n

loop_
_geom_torsion_atom_site_label_1
_geom_torsion_atom_site_label_2
_geom_torsion_atom_site_label_3
_geom_torsion_atom_site_label_4
_geom_torsion_site_symmetry_1
_geom_torsion_site_symmetry_4
_geom_torsion
_geom_torsion_publ_flag
C2 N1 C2 C3 2_565 . -.5(3) n
C2 N1 C2 C7 2_565 . -179.4(3) n
N1 C2 C3 C4 . . .9(5) n
C7 C2 C3 C4 . . 179.8(2) n
C2 C3 C4 C3 . 2_565 -.4(2) n
